data_4111493
loop_
_publ_author_name
'Joseph M. Mahoney'
'Kenneth A. Stucker'
'Hua Jiang'
'Ian Carmichael'
'Nicole R. Brinkmann'
'Alicia M. Beatty'
'Bruce C. Noll'
'Bradley D. Smith'

_publ_section_title
;
 Molecular Recognition of Trigonal Oxyanions Using a Ditopic Salt
 Receptor: Evidence for Anisotropic Shielding Surface around Nitrate Anion
;
_journal_name_full 'Journal of the American Chemical Society'
_journal_page_first 2922
_journal_page_last 2928
_journal_paper_doi 10.1021/ja0440295
_journal_volume 127
_journal_year 2005
_chemical_compound_source synthesized
_chemical_formula_moiety 'C38 H50 N5 Na O8, 0.68(C4 H8 O2)'
_chemical_formula_sum 'C40.72 H55.46 N5 Na O9.37'
_chemical_formula_weight 787.89
_space_group_IT_number 2
_symmetry_cell_setting triclinic
_symmetry_Int_Tables_number 2
_symmetry_space_group_name_Hall '-P 1'
_symmetry_space_group_name_H-M 'P -1'
_atom_sites_solution_hydrogens geom
_atom_sites_solution_primary direct
_atom_sites_solution_secondary difmap
_audit_creation_method SHELXL-97
_cell_angle_alpha 76.996(1)
_cell_angle_beta 77.410(1)
_cell_angle_gamma 72.797(1)
_cell_formula_units_Z 4
_cell_length_a 13.1842(2)
_cell_length_b 13.3913(2)
_cell_length_c 25.3011(5)
_cell_measurement_reflns_used 7863
_cell_measurement_temperature 100(2)
_cell_measurement_theta_max 30.40
_cell_measurement_theta_min 2.52
_cell_volume 4102.34(12)
_computing_cell_refinement 'Bruker APEX2/SAINT'
_computing_data_collection 'Bruker APEX2'
_computing_data_reduction 'Bruker SAINT/SHELXTL'
_computing_molecular_graphics 'Bruker SHELXTL'
_computing_publication_material 'Bruker SHELXTL'
_computing_structure_refinement 'SHELXL-97 (Sheldrick, 1997)'
_computing_structure_solution 'SHELXS-97 (Sheldrick, 1990)'
_diffrn_ambient_temperature 100(2)
_diffrn_detector_area_resol_mean 8.33
_diffrn_measured_fraction_theta_full 0.999
_diffrn_measured_fraction_theta_max 0.999
_diffrn_measurement_device_type 'Bruker SMART APEX CCD area detector'
_diffrn_measurement_method '\f and \w scans'
_diffrn_radiation_monochromator graphite
_diffrn_radiation_probe x-ray
_diffrn_radiation_type MoK\a
_diffrn_radiation_wavelength 0.71073
_diffrn_reflns_av_R_equivalents 0.0270
_diffrn_reflns_av_sigmaI/netI 0.0252
_diffrn_reflns_limit_h_max 15
_diffrn_reflns_limit_h_min -15
_diffrn_reflns_limit_k_max 15
_diffrn_reflns_limit_k_min -15
_diffrn_reflns_limit_l_max 30
_diffrn_reflns_limit_l_min -28
_diffrn_reflns_number 73842
_diffrn_reflns_theta_full 25.00
_diffrn_reflns_theta_max 25.00
_diffrn_reflns_theta_min 0.84
_diffrn_source 'fine-focus sealed tube'
_diffrn_source_type 'Siemens KFFMO2K-90'
_exptl_absorpt_coefficient_mu 0.100
_exptl_absorpt_correction_T_max 0.9682
_exptl_absorpt_correction_T_min 0.9467
_exptl_absorpt_correction_type multi-scan
_exptl_absorpt_process_details 'Blessing, R. H. Acta Cryst. (1995) A51, 33-38.'
_exptl_crystal_colour 'clear colorless'
_exptl_crystal_density_diffrn 1.276
_exptl_crystal_density_meas 0
_exptl_crystal_description block
_exptl_crystal_F_000 1683
_exptl_crystal_size_max 0.56
_exptl_crystal_size_mid 0.52
_exptl_crystal_size_min 0.33
_platon_squeeze_details
;There are two badly disordered solvent sites in the asymmetric unit. 
The only solvent used to prepare the crystals was ethyl acetate. SQUEEZE was 
used to model these sites. The volumes found by SQUEEZE are suitable for
this solvent. The electron count is equivalent to 1.36 molecules of ethyl 
acetate in the asymmetric unit.
;
_refine_diff_density_max 1.677
_refine_diff_density_min -0.606
_refine_diff_density_rms 0.070
_refine_ls_extinction_method none
_refine_ls_goodness_of_fit_ref 1.073
_refine_ls_hydrogen_treatment mixed
_refine_ls_matrix_type full
_refine_ls_number_parameters 989
_refine_ls_number_reflns 14452
_refine_ls_number_restraints 6
_refine_ls_restrained_S_all 1.073
_refine_ls_R_factor_all 0.0904
_refine_ls_R_factor_gt 0.0821
_refine_ls_shift/su_max 0.000
_refine_ls_shift/su_mean 0.000
_refine_ls_structure_factor_coef Fsqd
_refine_ls_weighting_details 'calc w=1/[\s^2^(Fo^2^)+(0.1184P)^2^+5.2575P] where P=(Fo^2^+2Fc^2^)/3'
_refine_ls_weighting_scheme calc
_refine_ls_wR_factor_gt 0.2232
_refine_ls_wR_factor_ref 0.2307
_reflns_number_gt 12225
_reflns_number_total 14452
_reflns_threshold_expression >2sigma(I)
_cod_data_source_file ja0440295si20040930_061247.cif
_cod_data_source_block bcn62sq
_cod_database_code 4111493

loop_
_symmetry_equiv_pos_as_xyz
'x, y, z'
'-x, -y, -z'

loop_
_atom_site_label
_atom_site_type_symbol
_atom_site_fract_x
_atom_site_fract_y
_atom_site_fract_z
_atom_site_U_iso_or_equiv
_atom_site_adp_type
_atom_site_occupancy
_atom_site_symmetry_multiplicity
_atom_site_calc_flag
_atom_site_refinement_flags
_atom_site_disorder_assembly
_atom_site_disorder_group
Na1 Na 0.64465(11) 0.53526(11) 0.09773(5) 0.0510(4) Uani 1 1 d . . .
N1 N 0.8631(2) 0.6760(2) 0.06878(11) 0.0408(6) Uani 1 1 d . . .
N2 N 0.5432(2) 0.33621(18) 0.15006(10) 0.0360(5) Uani 1 1 d . . .
N3 N 0.2174(2) 0.66522(17) 0.15843(11) 0.0306(5) Uani 1 1 d . . .
H3 H 0.270(3) 0.680(3) 0.1387(14) 0.039(9) Uiso 1 1 d . . .
N4 N 0.47228(19) 0.90054(19) 0.14777(11) 0.0330(5) Uani 1 1 d . . .
H4 H 0.464(3) 0.862(3) 0.1321(14) 0.036(9) Uiso 1 1 d . . .
N5 N 0.4496(2) 0.69304(18) 0.08247(11) 0.0446(7) Uani 1 1 d . A .
O1 O 0.8094(3) 0.5454(3) 0.00639(12) 0.0419(12) Uani 0.720(9) 1 d P A 1
O1' O 0.7397(8) 0.5936(7) -0.0016(3) 0.044(3) Uiso 0.280(9) 1 d P A 2
O2 O 0.69374(17) 0.39446(16) 0.04730(8) 0.0389(5) Uani 1 1 d . A .
O3 O 0.58465(16) 0.48815(15) 0.19897(8) 0.0362(5) Uani 1 1 d . A .
O4 O 0.78389(17) 0.51114(17) 0.15007(8) 0.0401(5) Uani 1 1 d . A .
O5 O 0.04887(18) 0.73003(17) 0.20292(14) 0.0642(8) Uani 1 1 d . . .
O6 O 0.39089(17) 1.05510(17) 0.18035(12) 0.0522(6) Uani 1 1 d . . .
O7 O 0.4982(2) 0.70160(18) 0.11227(11) 0.0526(6) Uani 1 1 d . A .
O8 O 0.4923(3) 0.6270(2) 0.04966(11) 0.0731(9) Uani 1 1 d . A .
C1 C 0.9182(3) 0.6432(3) 0.01626(15) 0.0551(9) Uani 1 1 d . A .
H1A H 0.9617 0.6930 -0.0040 0.066 Uiso 1 1 calc R . .
H1B H 0.9677 0.5716 0.0232 0.066 Uiso 1 1 calc R . .
C2 C 0.8428(4) 0.6413(3) -0.01716(15) 0.0658(11) Uani 1 1 d . . .
H2A H 0.7804 0.7043 -0.0158 0.079 Uiso 1 1 calc R A 1
H2B H 0.8778 0.6401 -0.0559 0.079 Uiso 1 1 calc R A 1
C3 C 0.7550(4) 0.5180(4) -0.02657(14) 0.0615(10) Uani 1 1 d . . .
H3A H 0.7978 0.5205 -0.0640 0.074 Uiso 1 1 calc R A 1
H3B H 0.6860 0.5728 -0.0291 0.074 Uiso 1 1 calc R A 1
C4 C 0.7321(4) 0.4172(3) -0.01001(14) 0.0666(12) Uani 1 1 d . A .
H4A H 0.7982 0.3615 -0.0196 0.080 Uiso 1 1 calc R . .
H4B H 0.6773 0.4148 -0.0306 0.080 Uiso 1 1 calc R . .
C5 C 0.6709(4) 0.2933(3) 0.06344(15) 0.0585(10) Uani 1 1 d . . .
H5A H 0.7341 0.2381 0.0501 0.070 Uiso 1 1 calc R A .
H5B H 0.6095 0.2936 0.0467 0.070 Uiso 1 1 calc R . .
C6 C 0.6441(3) 0.2678(2) 0.12488(14) 0.0470(8) Uani 1 1 d . A .
H6A H 0.6393 0.1933 0.1352 0.056 Uiso 1 1 calc R . .
H6B H 0.7042 0.2729 0.1409 0.056 Uiso 1 1 calc R . .
C7 C 0.5412(2) 0.3233(2) 0.20936(12) 0.0359(6) Uani 1 1 d . A .
H7A H 0.5649 0.2468 0.2244 0.043 Uiso 1 1 calc R . .
H7B H 0.4663 0.3505 0.2273 0.043 Uiso 1 1 calc R . .
C8 C 0.6126(2) 0.3808(2) 0.22315(12) 0.0375(6) Uani 1 1 d . . .
H8A H 0.6039 0.3745 0.2635 0.045 Uiso 1 1 calc R A .
H8B H 0.6889 0.3482 0.2093 0.045 Uiso 1 1 calc R . .
C9 C 0.6324(2) 0.5546(3) 0.21821(13) 0.0398(7) Uani 1 1 d . . .
H9A H 0.6094 0.5500 0.2584 0.048 Uiso 1 1 calc R A .
H9B H 0.6052 0.6292 0.2008 0.048 Uiso 1 1 calc R . .
C10 C 0.7526(3) 0.5246(3) 0.20592(13) 0.0407(7) Uani 1 1 d . A .
H10A H 0.7807 0.5810 0.2122 0.049 Uiso 1 1 calc R . .
H10B H 0.7819 0.4578 0.2303 0.049 Uiso 1 1 calc R . .
C11 C 0.8954(2) 0.5038(2) 0.13035(14) 0.0427(7) Uani 1 1 d . . .
H11A H 0.9187 0.4673 0.0981 0.051 Uiso 1 1 calc R A .
H11B H 0.9376 0.4604 0.1593 0.051 Uiso 1 1 calc R . .
C12 C 0.9186(2) 0.6119(2) 0.11416(14) 0.0424(7) Uani 1 1 d . A .
H12A H 0.8946 0.6489 0.1462 0.051 Uiso 1 1 calc R . .
H12B H 0.9971 0.6030 0.1030 0.051 Uiso 1 1 calc R . .
C13 C 0.4504(3) 0.3094(2) 0.13932(15) 0.0464(8) Uani 1 1 d . . .
H13A H 0.4530 0.2348 0.1564 0.056 Uiso 1 1 calc R . .
H13B H 0.4561 0.3150 0.0991 0.056 Uiso 1 1 calc R . .
C14 C 0.3431(3) 0.3792(2) 0.16074(14) 0.0395(7) Uani 1 1 d . . .
C15 C 0.2608(3) 0.3352(2) 0.19060(17) 0.0512(9) Uani 1 1 d . . .
H15 H 0.2717 0.2604 0.1983 0.061 Uiso 1 1 calc R . .
C16 C 0.1623(3) 0.4007(2) 0.20933(18) 0.0538(9) Uani 1 1 d . . .
H16 H 0.1066 0.3696 0.2301 0.065 Uiso 1 1 calc R . .
C17 C 0.1431(3) 0.5106(2) 0.19855(16) 0.0449(8) Uani 1 1 d . . .
H17 H 0.0748 0.5544 0.2111 0.054 Uiso 1 1 calc R . .
C18 C 0.2263(2) 0.5550(2) 0.16890(12) 0.0334(6) Uani 1 1 d . . .
C19 C 0.3255(2) 0.4898(2) 0.15010(12) 0.0345(6) Uani 1 1 d . . .
H19 H 0.3817 0.5206 0.1299 0.041 Uiso 1 1 calc R . .
C20 C 0.1358(2) 0.7432(2) 0.17883(14) 0.0365(7) Uani 1 1 d . . .
C21 C 0.1591(2) 0.8491(2) 0.17191(12) 0.0303(6) Uani 1 1 d . . .
C22 C 0.0716(2) 0.9366(2) 0.17593(13) 0.0349(6) Uani 1 1 d . . .
H22 H 0.0013 0.9275 0.1804 0.042 Uiso 1 1 calc R . .
C23 C 0.0834(2) 1.0377(2) 0.17367(12) 0.0330(6) Uani 1 1 d . . .
C24 C 0.1881(2) 1.0472(2) 0.16863(12) 0.0334(6) Uani 1 1 d . . .
H24 H 0.1987 1.1148 0.1675 0.040 Uiso 1 1 calc R . .
C25 C 0.2772(2) 0.9600(2) 0.16516(12) 0.0305(6) Uani 1 1 d . . .
C26 C 0.2626(2) 0.86053(19) 0.16620(11) 0.0272(5) Uani 1 1 d . . .
H26 H 0.3230 0.8009 0.1630 0.033 Uiso 1 1 calc R . .
C27 C -0.0137(2) 1.1349(2) 0.17640(15) 0.0429(8) Uani 1 1 d . . .
C28 C 0.0037(3) 1.2085(4) 0.2105(3) 0.094(2) Uani 1 1 d . . .
H28A H -0.0634 1.2631 0.2181 0.142 Uiso 1 1 calc R . .
H28B H 0.0604 1.2423 0.1899 0.142 Uiso 1 1 calc R . .
H28C H 0.0252 1.1667 0.2453 0.142 Uiso 1 1 calc R . .
C29 C -0.1166(2) 1.1038(2) 0.20467(15) 0.0436(7) Uani 1 1 d . . .
H29A H -0.1371 1.0663 0.1813 0.065 Uiso 1 1 calc R . .
H29B H -0.1742 1.1678 0.2111 0.065 Uiso 1 1 calc R . .
H29C H -0.1049 1.0573 0.2399 0.065 Uiso 1 1 calc R . .
C30 C -0.0258(4) 1.1914(4) 0.1182(2) 0.0911(18) Uani 1 1 d . . .
H30A H -0.0439 1.1454 0.0985 0.137 Uiso 1 1 calc R . .
H30B H 0.0419 1.2080 0.0992 0.137 Uiso 1 1 calc R . .
H30C H -0.0834 1.2573 0.1192 0.137 Uiso 1 1 calc R . .
C31 C 0.3852(2) 0.9766(2) 0.16485(13) 0.0358(6) Uani 1 1 d . . .
C32 C 0.5811(2) 0.8950(2) 0.14946(12) 0.0315(6) Uani 1 1 d . . .
C33 C 0.6098(2) 0.9325(2) 0.18966(14) 0.0401(7) Uani 1 1 d . . .
H33 H 0.5560 0.9670 0.2161 0.048 Uiso 1 1 calc R . .
C34 C 0.7180(3) 0.9187(3) 0.19069(15) 0.0454(8) Uani 1 1 d . . .
H34 H 0.7379 0.9423 0.2187 0.054 Uiso 1 1 calc R . .
C35 C 0.7970(2) 0.8713(2) 0.15161(14) 0.0428(7) Uani 1 1 d . . .
H35 H 0.8706 0.8636 0.1526 0.051 Uiso 1 1 calc R . .
C36 C 0.7689(2) 0.8350(2) 0.11089(12) 0.0349(6) Uani 1 1 d . . .
C37 C 0.6607(2) 0.8457(2) 0.11068(12) 0.0321(6) Uani 1 1 d . . .
H37 H 0.6410 0.8190 0.0837 0.038 Uiso 1 1 calc R . .
C38 C 0.8523(2) 0.7883(2) 0.06592(13) 0.0404(7) Uani 1 1 d . . .
H38A H 0.8327 0.8274 0.0299 0.048 Uiso 1 1 calc R . .
H38B H 0.9227 0.7981 0.0682 0.048 Uiso 1 1 calc R . .
Na2 Na 0.38830(11) 0.56292(12) 0.39960(6) 0.0544(4) Uani 1 1 d . . .
N6 N 0.1626(2) 0.3770(3) 0.42448(13) 0.0564(8) Uani 1 1 d . . .
N7 N 0.47769(19) 0.7466(2) 0.37000(10) 0.0379(6) Uani 1 1 d . B .
N8 N 0.77501(19) 0.39427(17) 0.34888(10) 0.0297(5) Uani 1 1 d . . .
H8 H 0.716(3) 0.384(3) 0.3576(13) 0.035(8) Uiso 1 1 d . . .
N9 N 0.53460(18) 0.15087(18) 0.35053(10) 0.0306(5) Uani 1 1 d . . .
H9 H 0.541(3) 0.193(3) 0.3726(17) 0.062(11) Uiso 1 1 d . . .
N10 N 0.5212(5) 0.3270(15) 0.4100(4) 0.033(3) Uani 0.53(4) 1 d PU B 1
N10' N 0.5202(6) 0.3735(19) 0.4132(4) 0.039(3) Uani 0.47(4) 1 d P B 2
O9 O 0.27973(18) 0.5148(2) 0.35077(10) 0.0533(6) Uani 1 1 d . B .
O10 O 0.40532(17) 0.6534(2) 0.30122(8) 0.0465(6) Uani 1 1 d . B .
O11 O 0.29417(19) 0.6991(2) 0.45595(9) 0.0556(7) Uani 1 1 d . B .
O12 O 0.2531(2) 0.5040(2) 0.48573(12) 0.0637(7) Uani 1 1 d . B .
O13 O 0.95412(17) 0.31504(17) 0.33591(15) 0.0704(9) Uani 1 1 d . . .
O14 O 0.62830(17) -0.00008(15) 0.31676(10) 0.0435(5) Uani 1 1 d . . .
O15 O 0.5391(2) 0.4020(2) 0.37640(16) 0.0542(7) Uani 1 1 d . B .
O16 O 0.4610(5) 0.3583(5) 0.4514(2) 0.108(2) Uani 0.752(11) 1 d P B 1
O16' O 0.5286(8) 0.2749(13) 0.4354(5) 0.045(4) Uani 0.248(11) 1 d P B 2
C39 C 0.1254(4) 0.4389(4) 0.3749(3) 0.063(2) Uani 0.691(11) 1 d P B 1
H39A H 0.0457 0.4609 0.3814 0.075 Uiso 0.691(11) 1 calc PR B 1
H39B H 0.1490 0.3948 0.3457 0.075 Uiso 0.691(11) 1 calc PR B 1
C39' C 0.1122(7) 0.5062(7) 0.3987(4) 0.031(3) Uiso 0.309(11) 1 d P B 2
C40 C 0.1670(3) 0.5337(3) 0.3564(3) 0.0917(18) Uani 1 1 d . . .
H40A H 0.1448 0.5698 0.3204 0.110 Uiso 1 1 calc R B 1
H40B H 0.1325 0.5829 0.3829 0.110 Uiso 1 1 calc R B 1
C41 C 0.3384(3) 0.5129(3) 0.29589(15) 0.0529(9) Uani 1 1 d . . .
H41A H 0.3010 0.4861 0.2743 0.063 Uiso 1 1 calc R B .
H41B H 0.4114 0.4645 0.2971 0.063 Uiso 1 1 calc R . .
C42 C 0.3469(3) 0.6208(3) 0.26929(13) 0.0503(9) Uani 1 1 d . B .
H42A H 0.3854 0.6205 0.2311 0.060 Uiso 1 1 calc R . .
H42B H 0.2743 0.6701 0.2684 0.060 Uiso 1 1 calc R . .
C43 C 0.4083(3) 0.7604(3) 0.28444(13) 0.0492(8) Uani 1 1 d . . .
H43A H 0.3367 0.8074 0.2957 0.059 Uiso 1 1 calc R B .
H43B H 0.4268 0.7763 0.2439 0.059 Uiso 1 1 calc R . .
C44 C 0.4903(2) 0.7805(3) 0.31017(13) 0.0429(7) Uani 1 1 d . B .
H44A H 0.5628 0.7427 0.2936 0.051 Uiso 1 1 calc R . .
H44B H 0.4860 0.8573 0.3016 0.051 Uiso 1 1 calc R . .
C45 C 0.3847(3) 0.8230(3) 0.39646(14) 0.0514(8) Uani 1 1 d . . .
H45A H 0.3254 0.8429 0.3748 0.062 Uiso 1 1 calc R B .
H45B H 0.4061 0.8881 0.3959 0.062 Uiso 1 1 calc R . .
C46 C 0.3442(3) 0.7791(3) 0.45511(14) 0.0550(9) Uani 1 1 d . B .
H46A H 0.4051 0.7495 0.4759 0.066 Uiso 1 1 calc R . .
H46B H 0.2920 0.8368 0.4729 0.066 Uiso 1 1 calc R . .
C47 C 0.2483(3) 0.6618(3) 0.51045(13) 0.0499(8) Uani 1 1 d . . .
H47A H 0.2012 0.7226 0.5276 0.060 Uiso 1 1 calc R B .
H47B H 0.3061 0.6249 0.5326 0.060 Uiso 1 1 calc R . .
C48 C 0.1864(3) 0.5899(3) 0.50970(14) 0.0541(9) Uani 1 1 d . B .
H48A H 0.1544 0.5643 0.5477 0.065 Uiso 1 1 calc R . .
H48B H 0.1272 0.6271 0.4884 0.065 Uiso 1 1 calc R . .
C49 C 0.2216(6) 0.4062(4) 0.5051(2) 0.098(2) Uani 1 1 d . . .
H49A H 0.1998 0.3983 0.5455 0.117 Uiso 1 1 calc R B .
H49B H 0.2853 0.3467 0.4974 0.117 Uiso 1 1 calc R . .
C50 C 0.1332(4) 0.3964(3) 0.48108(19) 0.0793(15) Uani 1 1 d . B .
H50A H 0.1045 0.3376 0.5043 0.095 Uiso 1 1 calc R . .
H50B H 0.0745 0.4625 0.4824 0.095 Uiso 1 1 calc R . .
C51 C 0.5752(3) 0.7484(2) 0.38955(15) 0.0429(7) Uani 1 1 d . . .
H51A H 0.5665 0.7259 0.4300 0.051 Uiso 1 1 calc R B .
H51B H 0.5830 0.8218 0.3810 0.051 Uiso 1 1 calc R . .
C52 C 0.6759(2) 0.6762(2) 0.36329(14) 0.0391(7) Uani 1 1 d . B .
C53 C 0.7609(3) 0.7162(2) 0.33348(15) 0.0443(8) Uani 1 1 d . . .
H53 H 0.7557 0.7898 0.3291 0.053 Uiso 1 1 calc R B .
C54 C 0.8539(2) 0.6493(2) 0.30999(15) 0.0441(8) Uani 1 1 d . B .
H54 H 0.9121 0.6776 0.2901 0.053 Uiso 1 1 calc R . .
C55 C 0.8629(2) 0.5412(2) 0.31526(14) 0.0376(7) Uani 1 1 d . . .
H55 H 0.9268 0.4956 0.2994 0.045 Uiso 1 1 calc R B .
C56 C 0.7762(2) 0.5013(2) 0.34419(13) 0.0329(6) Uani 1 1 d . B .
C57 C 0.6839(2) 0.5687(2) 0.36829(13) 0.0367(7) Uani 1 1 d . . .
H57 H 0.6256 0.5408 0.3884 0.044 Uiso 1 1 calc R B .
C58 C 0.8613(2) 0.3088(2) 0.34485(14) 0.0389(7) Uani 1 1 d . . .
C59 C 0.8371(2) 0.2034(2) 0.35194(12) 0.0325(6) Uani 1 1 d . . .
C60 C 0.9190(2) 0.1124(2) 0.36391(14) 0.0373(7) Uani 1 1 d . . .
H60 H 0.9853 0.1199 0.3692 0.045 Uiso 1 1 calc R . .
C61 C 0.9070(2) 0.0107(2) 0.36845(12) 0.0338(6) Uani 1 1 d . . .
C62 C 0.8099(2) 0.0028(2) 0.35888(12) 0.0312(6) Uani 1 1 d . . .
H62 H 0.8003 -0.0653 0.3602 0.037 Uiso 1 1 calc R . .
C63 C 0.7266(2) 0.0926(2) 0.34740(11) 0.0285(6) Uani 1 1 d . . .
C64 C 0.7398(2) 0.1932(2) 0.34402(11) 0.0280(5) Uani 1 1 d . . .
H64 H 0.6828 0.2544 0.3364 0.034 Uiso 1 1 calc R . .
C65 C 1.0006(2) -0.0867(2) 0.38079(15) 0.0417(7) Uani 1 1 d . . .
C66 C 0.9656(3) -0.1895(3) 0.3930(2) 0.0627(11) Uani 1 1 d . . .
H66A H 1.0266 -0.2498 0.4016 0.094 Uiso 1 1 calc R . .
H66B H 0.9406 -0.1974 0.3608 0.094 Uiso 1 1 calc R . .
H66C H 0.9070 -0.1874 0.4245 0.094 Uiso 1 1 calc R . .
C67 C 1.0905(3) -0.0899(3) 0.3313(2) 0.0726(13) Uani 1 1 d . . .
H67A H 1.1175 -0.0268 0.3253 0.109 Uiso 1 1 calc R . .
H67B H 1.0626 -0.0911 0.2987 0.109 Uiso 1 1 calc R . .
H67C H 1.1491 -0.1537 0.3382 0.109 Uiso 1 1 calc R . .
C68 C 1.0451(4) -0.0797(3) 0.4305(2) 0.0852(17) Uani 1 1 d . . .
H68A H 1.0733 -0.0170 0.4223 0.128 Uiso 1 1 calc R . .
H68B H 1.1030 -0.1436 0.4387 0.128 Uiso 1 1 calc R . .
H68C H 0.9874 -0.0741 0.4624 0.128 Uiso 1 1 calc R . .
C69 C 0.6254(2) 0.0760(2) 0.33665(11) 0.0299(6) Uani 1 1 d . . .
C70 C 0.4273(2) 0.1547(2) 0.34589(12) 0.0327(6) Uani 1 1 d . . .
C71 C 0.4049(2) 0.1066(2) 0.30847(14) 0.0387(7) Uani 1 1 d . . .
H71 H 0.4613 0.0679 0.2846 0.046 Uiso 1 1 calc R . .
C72 C 0.2973(3) 0.1163(2) 0.30649(15) 0.0458(8) Uani 1 1 d . . .
H72 H 0.2808 0.0834 0.2810 0.055 Uiso 1 1 calc R . .
C73 C 0.2153(3) 0.1718(3) 0.34028(17) 0.0529(9) Uani 1 1 d . B .
H73 H 0.1426 0.1790 0.3377 0.064 Uiso 1 1 calc R . .
C74 C 0.2390(3) 0.2174(4) 0.37822(17) 0.0617(11) Uani 1 1 d . . .
C75 C 0.3454(3) 0.2094(3) 0.38028(14) 0.0508(9) Uani 1 1 d . B .
H75 H 0.3615 0.2424 0.4058 0.061 Uiso 1 1 calc R . .
C76 C 0.1510(4) 0.2745(6) 0.4191(3) 0.120(3) Uani 1 1 d . B .
H76A H 0.0807 0.2858 0.4078 0.144 Uiso 1 1 calc R . .
H76B H 0.1504 0.2282 0.4556 0.144 Uiso 1 1 calc R . .

loop_
_atom_site_aniso_label
_atom_site_aniso_U_11
_atom_site_aniso_U_22
_atom_site_aniso_U_33
_atom_site_aniso_U_23
_atom_site_aniso_U_13
_atom_site_aniso_U_12
Na1 0.0516(8) 0.0536(8) 0.0482(7) -0.0278(6) -0.0161(6) 0.0055(6)
N1 0.0391(14) 0.0346(13) 0.0403(14) -0.0080(11) 0.0047(11) -0.0035(11)
N2 0.0461(14) 0.0234(11) 0.0380(13) -0.0089(10) -0.0150(11) 0.0004(10)
N3 0.0326(13) 0.0177(11) 0.0457(14) -0.0053(9) -0.0158(11) -0.0063(9)
N4 0.0270(12) 0.0232(11) 0.0507(15) -0.0127(11) 0.0006(10) -0.0096(9)
N5 0.0644(18) 0.0186(12) 0.0414(14) -0.0081(10) -0.0123(13) 0.0080(11)
O1 0.044(2) 0.053(2) 0.0340(16) -0.0105(13) -0.0098(13) -0.0156(17)
O2 0.0449(12) 0.0398(11) 0.0332(10) -0.0139(9) -0.0074(9) -0.0063(9)
O3 0.0347(11) 0.0325(10) 0.0425(11) -0.0115(9) -0.0093(9) -0.0043(8)
O4 0.0392(11) 0.0429(12) 0.0382(11) -0.0104(9) -0.0034(9) -0.0099(9)
O5 0.0293(12) 0.0240(11) 0.137(3) -0.0135(13) -0.0035(13) -0.0103(9)
O6 0.0312(11) 0.0297(11) 0.1015(19) -0.0314(12) 0.0018(11) -0.0108(9)
O7 0.0512(14) 0.0398(13) 0.0630(16) -0.0173(11) -0.0087(12) 0.0000(10)
O8 0.103(2) 0.0562(16) 0.0572(16) -0.0202(13) -0.0379(16) 0.0093(15)
C1 0.063(2) 0.0421(18) 0.0477(19) -0.0116(15) 0.0142(17) -0.0095(16)
C2 0.092(3) 0.071(3) 0.0409(19) -0.0163(17) 0.0199(19) -0.048(2)
C3 0.086(3) 0.082(3) 0.0322(17) -0.0167(17) -0.0057(17) -0.043(2)
C4 0.116(4) 0.069(3) 0.0313(17) -0.0180(16) -0.0117(19) -0.041(2)
C5 0.081(3) 0.051(2) 0.050(2) -0.0255(17) 0.0007(18) -0.0225(19)
C6 0.057(2) 0.0303(15) 0.0483(18) -0.0144(13) -0.0035(15) -0.0007(14)
C7 0.0375(15) 0.0275(14) 0.0365(15) -0.0011(11) -0.0096(12) 0.0000(12)
C8 0.0310(15) 0.0428(16) 0.0382(15) -0.0090(13) -0.0091(12) -0.0050(12)
C9 0.0389(16) 0.0434(17) 0.0406(16) -0.0198(13) -0.0054(13) -0.0073(13)
C10 0.0434(17) 0.0446(17) 0.0385(16) -0.0129(13) -0.0073(13) -0.0135(14)
C11 0.0369(16) 0.0361(16) 0.0504(18) -0.0082(13) -0.0049(13) -0.0034(13)
C12 0.0297(15) 0.0384(16) 0.0546(19) -0.0091(14) -0.0035(13) -0.0036(12)
C13 0.061(2) 0.0195(13) 0.064(2) -0.0133(13) -0.0296(17) 0.0000(13)
C14 0.0480(17) 0.0215(13) 0.0573(19) -0.0089(12) -0.0298(15) -0.0045(12)
C15 0.057(2) 0.0154(13) 0.091(3) -0.0046(14) -0.0388(19) -0.0076(13)
C16 0.0476(19) 0.0230(15) 0.099(3) -0.0013(16) -0.0310(19) -0.0141(14)
C17 0.0386(16) 0.0216(14) 0.083(2) -0.0052(14) -0.0306(16) -0.0082(12)
C18 0.0387(15) 0.0197(13) 0.0501(17) -0.0042(11) -0.0274(13) -0.0070(11)
C19 0.0446(16) 0.0200(13) 0.0439(16) -0.0058(11) -0.0227(13) -0.0048(11)
C20 0.0282(15) 0.0217(13) 0.0630(19) -0.0046(12) -0.0189(13) -0.0053(11)
C21 0.0288(14) 0.0199(12) 0.0437(15) -0.0036(11) -0.0098(11) -0.0069(10)
C22 0.0256(13) 0.0223(13) 0.0575(18) -0.0053(12) -0.0093(12) -0.0067(11)
C23 0.0286(14) 0.0201(13) 0.0463(16) -0.0049(11) -0.0017(12) -0.0043(11)
C24 0.0316(14) 0.0178(12) 0.0492(16) -0.0083(11) 0.0024(12) -0.0084(11)
C25 0.0273(14) 0.0220(13) 0.0419(15) -0.0077(11) 0.0011(11) -0.0090(10)
C26 0.0268(13) 0.0173(12) 0.0365(14) -0.0049(10) -0.0059(11) -0.0036(10)
C27 0.0283(15) 0.0185(13) 0.074(2) -0.0058(13) 0.0018(14) -0.0036(11)
C28 0.0341(19) 0.059(3) 0.206(6) -0.083(3) -0.009(3) 0.0010(17)
C29 0.0299(15) 0.0254(14) 0.067(2) -0.0057(14) -0.0024(14) 0.0002(11)
C30 0.058(3) 0.061(3) 0.091(3) 0.035(2) 0.015(2) 0.024(2)
C31 0.0291(14) 0.0217(13) 0.0567(18) -0.0115(12) 0.0004(12) -0.0085(11)
C32 0.0250(13) 0.0207(12) 0.0466(16) -0.0038(11) 0.0003(11) -0.0088(10)
C33 0.0325(15) 0.0364(15) 0.0558(18) -0.0198(14) 0.0069(13) -0.0167(12)
C34 0.0386(17) 0.0476(18) 0.059(2) -0.0219(15) 0.0006(14) -0.0208(14)
C35 0.0303(15) 0.0418(17) 0.060(2) -0.0136(14) -0.0024(14) -0.0146(13)
C36 0.0278(14) 0.0269(14) 0.0450(16) -0.0027(12) 0.0003(12) -0.0068(11)
C37 0.0304(14) 0.0237(13) 0.0387(15) -0.0021(11) -0.0017(11) -0.0072(11)
C38 0.0305(15) 0.0353(15) 0.0477(17) -0.0035(13) 0.0032(13) -0.0067(12)
Na2 0.0416(7) 0.0751(10) 0.0454(7) -0.0238(7) -0.0030(6) -0.0063(6)
N6 0.0263(13) 0.076(2) 0.0538(17) -0.0039(15) -0.0010(12) -0.0029(13)
N7 0.0315(13) 0.0390(13) 0.0366(13) -0.0042(10) -0.0091(10) 0.0018(10)
N8 0.0217(11) 0.0214(11) 0.0491(14) -0.0039(9) -0.0131(10) -0.0068(9)
N9 0.0262(12) 0.0309(12) 0.0411(13) -0.0057(10) -0.0116(10) -0.0129(9)
N10 0.029(3) 0.030(6) 0.038(4) -0.014(3) -0.002(2) -0.002(3)
N10' 0.021(3) 0.040(8) 0.069(7) -0.036(5) 0.000(3) -0.012(3)
O9 0.0388(12) 0.0605(15) 0.0612(15) -0.0165(12) -0.0007(11) -0.0146(11)
O10 0.0359(11) 0.0760(16) 0.0311(11) -0.0113(10) -0.0075(9) -0.0166(11)
O11 0.0457(13) 0.096(2) 0.0285(11) -0.0165(12) -0.0007(9) -0.0231(13)
O12 0.0655(17) 0.0534(15) 0.0749(18) -0.0258(13) -0.0199(14) -0.0025(13)
O13 0.0243(11) 0.0256(11) 0.167(3) -0.0167(14) -0.0289(14) -0.0050(9)
O14 0.0391(12) 0.0262(10) 0.0738(15) -0.0118(10) -0.0264(11) -0.0067(9)
O15 0.0451(15) 0.0460(16) 0.073(2) -0.0161(15) -0.0164(15) -0.0054(11)
O16 0.099(4) 0.128(5) 0.058(3) -0.018(3) 0.007(3) 0.016(3)
O16' 0.033(5) 0.063(9) 0.045(7) -0.018(6) -0.006(4) -0.012(5)
C39 0.034(3) 0.050(3) 0.093(5) 0.007(3) -0.023(3) 0.001(2)
C40 0.044(2) 0.051(2) 0.151(5) 0.020(3) -0.013(3) 0.0031(18)
C41 0.0442(19) 0.064(2) 0.0507(19) -0.0294(17) -0.0175(15) 0.0065(16)
C42 0.0334(16) 0.080(3) 0.0361(16) -0.0201(16) -0.0096(13) -0.0017(16)
C43 0.0368(17) 0.062(2) 0.0350(16) -0.0011(15) -0.0074(13) 0.0030(15)
C44 0.0349(16) 0.0421(17) 0.0383(16) 0.0006(13) -0.0047(13) 0.0034(13)
C45 0.0452(19) 0.057(2) 0.0396(17) -0.0091(15) -0.0053(14) 0.0043(16)
C46 0.051(2) 0.072(2) 0.0411(18) -0.0184(17) -0.0017(15) -0.0135(18)
C47 0.0462(19) 0.069(2) 0.0312(16) -0.0173(15) -0.0005(13) -0.0076(16)
C48 0.054(2) 0.067(2) 0.0406(18) -0.0163(16) 0.0003(15) -0.0161(18)
C49 0.186(6) 0.052(3) 0.064(3) -0.003(2) -0.062(3) -0.017(3)
C50 0.099(3) 0.051(2) 0.073(3) -0.014(2) 0.037(3) -0.031(2)
C51 0.0468(18) 0.0265(14) 0.059(2) -0.0106(13) -0.0203(15) -0.0045(13)
C52 0.0373(16) 0.0266(14) 0.0588(19) -0.0065(13) -0.0222(14) -0.0065(12)
C53 0.0396(17) 0.0247(14) 0.077(2) -0.0066(14) -0.0247(16) -0.0108(12)
C54 0.0343(16) 0.0304(15) 0.074(2) -0.0033(14) -0.0192(15) -0.0152(13)
C55 0.0287(14) 0.0264(14) 0.0622(19) -0.0058(13) -0.0174(13) -0.0079(11)
C56 0.0283(14) 0.0224(13) 0.0526(17) -0.0028(12) -0.0202(12) -0.0062(11)
C57 0.0289(14) 0.0251(14) 0.0586(18) -0.0039(12) -0.0171(13) -0.0062(11)
C58 0.0255(14) 0.0224(13) 0.074(2) -0.0067(13) -0.0214(14) -0.0051(11)
C59 0.0263(13) 0.0219(13) 0.0516(17) -0.0042(11) -0.0124(12) -0.0068(11)
C60 0.0240(13) 0.0283(14) 0.0633(19) -0.0061(13) -0.0184(13) -0.0057(11)
C61 0.0297(14) 0.0220(13) 0.0491(17) -0.0024(11) -0.0133(12) -0.0036(11)
C62 0.0317(14) 0.0198(12) 0.0438(15) -0.0014(11) -0.0124(12) -0.0079(11)
C63 0.0272(13) 0.0226(12) 0.0379(14) -0.0017(10) -0.0099(11) -0.0091(10)
C64 0.0225(13) 0.0223(12) 0.0401(14) -0.0021(10) -0.0115(11) -0.0050(10)
C65 0.0348(16) 0.0230(14) 0.068(2) -0.0034(13) -0.0238(15) -0.0013(12)
C66 0.054(2) 0.0237(16) 0.108(3) 0.0014(17) -0.033(2) -0.0020(14)
C67 0.0366(19) 0.050(2) 0.106(3) 0.001(2) -0.011(2) 0.0137(16)
C68 0.102(4) 0.039(2) 0.124(4) -0.017(2) -0.085(3) 0.016(2)
C69 0.0320(14) 0.0228(13) 0.0383(14) 0.0017(11) -0.0154(11) -0.0104(11)
C70 0.0296(14) 0.0346(14) 0.0399(15) -0.0002(12) -0.0126(12) -0.0173(12)
C71 0.0372(16) 0.0252(14) 0.0607(19) -0.0076(13) -0.0240(14) -0.0067(12)
C72 0.0461(18) 0.0327(15) 0.072(2) -0.0059(15) -0.0314(17) -0.0170(14)
C73 0.0292(16) 0.059(2) 0.078(2) -0.0113(18) -0.0108(16) -0.0219(15)
C74 0.0319(17) 0.095(3) 0.072(2) -0.032(2) 0.0089(16) -0.0363(19)
C75 0.0334(17) 0.083(3) 0.0484(18) -0.0231(17) 0.0031(14) -0.0318(17)
C76 0.046(3) 0.218(8) 0.136(5) -0.111(5) 0.043(3) -0.073(4)

loop_
_atom_type_symbol
_atom_type_description
_atom_type_scat_dispersion_real
_atom_type_scat_dispersion_imag
_atom_type_scat_source
C C 0.0033 0.0016 'International Tables Vol C Tables 4.2.6.8 and 6.1.1.4'
H H 0.0000 0.0000 'International Tables Vol C Tables 4.2.6.8 and 6.1.1.4'
N N 0.0061 0.0033 'International Tables Vol C Tables 4.2.6.8 and 6.1.1.4'
O O 0.0106 0.0060 'International Tables Vol C Tables 4.2.6.8 and 6.1.1.4'
Na Na 0.0362 0.0249 'International Tables Vol C Tables 4.2.6.8 and 6.1.1.4'

loop_
_geom_angle_atom_site_label_1
_geom_angle_atom_site_label_2
_geom_angle_atom_site_label_3
_geom_angle
O2 Na1 O4 108.19(9)
O2 Na1 O8 91.59(9)
O4 Na1 O8 158.63(10)
O2 Na1 O3 115.97(9)
O4 Na1 O3 67.47(7)
O8 Na1 O3 111.56(10)
O2 Na1 O7 140.86(10)
O4 Na1 O7 110.93(9)
O8 Na1 O7 49.56(9)
O3 Na1 O7 80.93(8)
O2 Na1 O1' 69.79(19)
O4 Na1 O1' 101.1(2)
O8 Na1 O1' 77.8(2)
O3 Na1 O1' 168.1(2)
O7 Na1 O1' 101.1(2)
O2 Na1 O1 63.97(9)
O4 Na1 O1 84.38(9)
O8 Na1 O1 97.66(11)
O3 Na1 O1 150.65(10)
O7 Na1 O1 118.55(11)
O1' Na1 O1 20.5(2)
O2 Na1 N5 117.43(9)
O4 Na1 N5 134.34(9)
O8 Na1 N5 26.50(8)
O3 Na1 N5 93.21(8)
O7 Na1 N5 23.44(7)
O1' Na1 N5 92.9(2)
O1 Na1 N5 113.19(10)
C38 N1 C1 110.3(2)
C38 N1 C12 111.0(3)
C1 N1 C12 111.5(3)
C13 N2 C7 110.7(3)
C13 N2 C6 109.9(2)
C7 N2 C6 109.9(2)
C20 N3 C18 128.0(3)
C20 N3 H3 119(2)
C18 N3 H3 113(2)
C31 N4 C32 125.5(2)
C31 N4 H4 118(3)
C32 N4 H4 116(3)
O7 N5 O8 119.4(3)
O7 N5 Na1 62.01(17)
O8 N5 Na1 58.83(16)
C3 O1 C2 113.5(3)
C3 O1 Na1 92.7(2)
C2 O1 Na1 122.2(2)
C3 O1' C2 110.3(6)
C3 O1' Na1 105.9(5)
C2 O1' Na1 125.9(5)
C4 O2 C5 112.5(2)
C4 O2 Na1 117.6(2)
C5 O2 Na1 128.58(19)
C8 O3 C9 114.3(2)
C8 O3 Na1 117.75(16)
C9 O3 Na1 99.13(17)
C10 O4 C11 113.1(2)
C10 O4 Na1 117.83(18)
C11 O4 Na1 128.03(19)
N5 O7 Na1 94.55(18)
N5 O8 Na1 94.67(19)
C2 C1 N1 111.7(3)
C2 C1 H1A 109.3
N1 C1 H1A 109.3
C2 C1 H1B 109.3
N1 C1 H1B 109.3
H1A C1 H1B 107.9
O1 C2 C1 105.0(3)
O1 C2 O1' 37.3(3)
C1 C2 O1' 130.8(4)
O1 C2 H2A 110.7
C1 C2 H2A 110.7
O1' C2 H2A 75.5
O1 C2 H2B 110.7
C1 C2 H2B 110.7
O1' C2 H2B 112.8
H2A C2 H2B 108.8
O1' C3 O1 43.7(4)
O1' C3 C4 132.6(5)
O1 C3 C4 117.1(3)
O1' C3 H3A 119.0
O1 C3 H3A 108.0
C4 C3 H3A 108.0
O1' C3 H3B 64.4
O1 C3 H3B 108.0
C4 C3 H3B 108.0
H3A C3 H3B 107.3
C3 C4 O2 113.0(3)
C3 C4 H4A 109.0
O2 C4 H4A 109.0
C3 C4 H4B 109.0
O2 C4 H4B 109.0
H4A C4 H4B 107.8
O2 C5 C6 110.1(3)
O2 C5 H5A 109.6
C6 C5 H5A 109.6
O2 C5 H5B 109.6
C6 C5 H5B 109.6
H5A C5 H5B 108.1
N2 C6 C5 115.6(3)
N2 C6 H6A 108.4
C5 C6 H6A 108.4
N2 C6 H6B 108.4
C5 C6 H6B 108.4
H6A C6 H6B 107.4
N2 C7 C8 112.9(2)
N2 C7 H7A 109.0
C8 C7 H7A 109.0
N2 C7 H7B 109.0
C8 C7 H7B 109.0
H7A C7 H7B 107.8
O3 C8 C7 109.7(2)
O3 C8 H8A 109.7
C7 C8 H8A 109.7
O3 C8 H8B 109.7
C7 C8 H8B 109.7
H8A C8 H8B 108.2
O3 C9 C10 113.2(2)
O3 C9 H9A 108.9
C10 C9 H9A 108.9
O3 C9 H9B 108.9
C10 C9 H9B 108.9
H9A C9 H9B 107.7
O4 C10 C9 108.0(2)
O4 C10 H10A 110.1
C9 C10 H10A 110.1
O4 C10 H10B 110.1
C9 C10 H10B 110.1
H10A C10 H10B 108.4
O4 C11 C12 112.1(2)
O4 C11 H11A 109.2
C12 C11 H11A 109.2
O4 C11 H11B 109.2
C12 C11 H11B 109.2
H11A C11 H11B 107.9
N1 C12 C11 110.9(3)
N1 C12 H12A 109.5
C11 C12 H12A 109.5
N1 C12 H12B 109.5
C11 C12 H12B 109.5
H12A C12 H12B 108.1
N2 C13 C14 114.0(2)
N2 C13 H13A 108.8
C14 C13 H13A 108.8
N2 C13 H13B 108.8
C14 C13 H13B 108.8
H13A C13 H13B 107.7
C15 C14 C19 119.2(3)
C15 C14 C13 120.7(3)
C19 C14 C13 120.1(3)
C14 C15 C16 119.9(3)
C14 C15 H15 120.1
C16 C15 H15 120.1
C15 C16 C17 121.7(3)
C15 C16 H16 119.2
C17 C16 H16 119.2
C16 C17 C18 118.5(3)
C16 C17 H17 120.7
C18 C17 H17 120.7
C19 C18 C17 120.1(3)
C19 C18 N3 116.7(3)
C17 C18 N3 123.1(3)
C18 C19 C14 120.7(3)
C18 C19 H19 119.7
C14 C19 H19 119.7
O5 C20 N3 123.5(3)
O5 C20 C21 120.2(3)
N3 C20 C21 116.3(2)
C22 C21 C26 119.8(2)
C22 C21 C20 117.2(2)
C26 C21 C20 122.8(2)
C21 C22 C23 122.1(2)
C21 C22 H22 118.9
C23 C22 H22 118.9
C22 C23 C24 117.2(2)
C22 C23 C27 121.8(2)
C24 C23 C27 121.0(2)
C25 C24 C23 121.7(2)
C25 C24 H24 119.2
C23 C24 H24 119.2
C24 C25 C26 119.6(2)
C24 C25 C31 117.5(2)
C26 C25 C31 122.7(2)
C21 C26 C25 119.6(2)
C21 C26 H26 120.2
C25 C26 H26 120.2
C30 C27 C29 109.4(3)
C30 C27 C23 108.3(3)
C29 C27 C23 111.7(2)
C30 C27 C28 111.1(4)
C29 C27 C28 106.6(3)
C23 C27 C28 109.6(3)
C27 C28 H28A 109.5
C27 C28 H28B 109.5
H28A C28 H28B 109.5
C27 C28 H28C 109.5
H28A C28 H28C 109.5
H28B C28 H28C 109.5
C27 C29 H29A 109.5
C27 C29 H29B 109.5
H29A C29 H29B 109.5
C27 C29 H29C 109.5
H29A C29 H29C 109.5
H29B C29 H29C 109.5
C27 C30 H30A 109.5
C27 C30 H30B 109.5
H30A C30 H30B 109.5
C27 C30 H30C 109.5
H30A C30 H30C 109.5
H30B C30 H30C 109.5
O6 C31 N4 123.7(3)
O6 C31 C25 120.0(2)
N4 C31 C25 116.3(2)
C37 C32 C33 119.7(3)
C37 C32 N4 117.7(3)
C33 C32 N4 122.4(3)
C34 C33 C32 119.2(3)
C34 C33 H33 120.4
C32 C33 H33 120.4
C35 C34 C33 121.0(3)
C35 C34 H34 119.5
C33 C34 H34 119.5
C34 C35 C36 120.1(3)
C34 C35 H35 120.0
C36 C35 H35 120.0
C35 C36 C37 119.1(3)
C35 C36 C38 121.6(3)
C37 C36 C38 119.3(3)
C32 C37 C36 120.8(3)
C32 C37 H37 119.6
C36 C37 H37 119.6
N1 C38 C36 113.0(2)
N1 C38 H38A 109.0
C36 C38 H38A 109.0
N1 C38 H38B 109.0
C36 C38 H38B 109.0
H38A C38 H38B 107.8
O9 Na2 O11 115.70(10)
O9 Na2 O10 68.77(9)
O11 Na2 O10 107.44(10)
O9 Na2 O15 88.73(10)
O11 Na2 O15 152.91(11)
O10 Na2 O15 91.75(11)
O9 Na2 N10' 94.2(3)
O11 Na2 N10' 136.7(3)
O10 Na2 N10' 112.4(2)
O15 Na2 N10' 20.79(19)
O9 Na2 O12 83.17(9)
O11 Na2 O12 65.06(9)
O10 Na2 O12 144.50(10)
O15 Na2 O12 109.47(12)
N10' Na2 O12 90.2(2)
O9 Na2 O16 93.02(16)
O11 Na2 O16 118.48(13)
O10 Na2 O16 133.96(13)
O15 Na2 O16 44.31(15)
N10' Na2 O16 24.0(3)
O12 Na2 O16 66.28(13)
O9 Na2 N7 127.99(10)
O11 Na2 N7 67.38(9)
O10 Na2 N7 61.94(8)
O15 Na2 N7 107.76(10)
N10' Na2 N7 118.6(3)
O12 Na2 N7 131.26(9)
O16 Na2 N7 133.28(16)
C39 N6 C50 131.0(4)
C39 N6 C76 98.6(5)
C50 N6 C76 112.9(4)
C39 N6 C39' 42.0(4)
C50 N6 C39' 92.5(4)
C76 N6 C39' 136.8(5)
C44 N7 C51 109.2(2)
C44 N7 C45 109.3(2)
C51 N7 C45 107.7(3)
C44 N7 Na2 109.03(19)
C51 N7 Na2 122.66(18)
C45 N7 Na2 98.0(2)
C58 N8 C56 127.3(2)
C58 N8 H8 118(2)
C56 N8 H8 115(2)
C69 N9 C70 127.0(2)
C69 N9 H9 115(3)
C70 N9 H9 116(3)
O15 N10 O16 109.8(15)
O15 N10' O16' 128(2)
O15 N10' Na2 75.3(13)
O16' N10' Na2 144.9(6)
C40 O9 C41 116.0(4)
C40 O9 Na2 131.6(3)
C41 O9 Na2 105.62(19)
C43 O10 C42 113.2(3)
C43 O10 Na2 123.49(18)
C42 O10 Na2 113.0(2)
C46 O11 C47 111.0(3)
C46 O11 Na2 118.0(2)
C47 O11 Na2 115.8(2)
C48 O12 C49 114.9(4)
C48 O12 Na2 112.1(2)
C49 O12 Na2 131.6(3)
N10' O15 N10 31.8(7)
N10' O15 Na2 83.9(13)
N10 O15 Na2 106.6(6)
N10 O16 Na2 95.1(7)
N6 C39 C40 111.6(5)
N6 C39 H39A 109.3
C40 C39 H39A 109.3
N6 C39 H39B 109.3
C40 C39 H39B 109.3
H39A C39 H39B 108.0
C40 C39' N6 111.1(7)
C39' C40 O9 122.8(6)
C39' C40 C39 49.5(5)
O9 C40 C39 115.5(3)
C39' C40 H40A 128.8
O9 C40 H40A 108.4
C39 C40 H40A 108.4
C39' C40 H40B 59.5
O9 C40 H40B 108.4
C39 C40 H40B 108.4
H40A C40 H40B 107.5
O9 C41 C42 109.8(3)
O9 C41 H41A 109.7
C42 C41 H41A 109.7
O9 C41 H41B 109.7
C42 C41 H41B 109.7
H41A C41 H41B 108.2
O10 C42 C41 107.0(3)
O10 C42 H42A 110.3
C41 C42 H42A 110.3
O10 C42 H42B 110.3
C41 C42 H42B 110.3
H42A C42 H42B 108.6
O10 C43 C44 109.5(2)
O10 C43 H43A 109.8
C44 C43 H43A 109.8
O10 C43 H43B 109.8
C44 C43 H43B 109.8
H43A C43 H43B 108.2
N7 C44 C43 113.8(3)
N7 C44 H44A 108.8
C43 C44 H44A 108.8
N7 C44 H44B 108.8
C43 C44 H44B 108.8
H44A C44 H44B 107.7
N7 C45 C46 113.1(3)
N7 C45 H45A 109.0
C46 C45 H45A 109.0
N7 C45 H45B 109.0
C46 C45 H45B 109.0
H45A C45 H45B 107.8
O11 C46 C45 109.8(3)
O11 C46 H46A 109.7
C45 C46 H46A 109.7
O11 C46 H46B 109.7
C45 C46 H46B 109.7
H46A C46 H46B 108.2
O11 C47 C48 110.1(3)
O11 C47 H47A 109.6
C48 C47 H47A 109.6
O11 C47 H47B 109.6
C48 C47 H47B 109.6
H47A C47 H47B 108.2
O12 C48 C47 109.4(3)
O12 C48 H48A 109.8
C47 C48 H48A 109.8
O12 C48 H48B 109.8
C47 C48 H48B 109.8
H48A C48 H48B 108.2
O12 C49 C50 115.7(4)
O12 C49 H49A 108.4
C50 C49 H49A 108.4
O12 C49 H49B 108.4
C50 C49 H49B 108.4
H49A C49 H49B 107.4
N6 C50 C49 115.2(4)
N6 C50 H50A 108.5
C49 C50 H50A 108.5
N6 C50 H50B 108.5
C49 C50 H50B 108.5
H50A C50 H50B 107.5
N7 C51 C52 112.1(2)
N7 C51 H51A 109.2
C52 C51 H51A 109.2
N7 C51 H51B 109.2
C52 C51 H51B 109.2
H51A C51 H51B 107.9
C53 C52 C57 119.0(3)
C53 C52 C51 120.6(3)
C57 C52 C51 120.3(3)
C52 C53 C54 120.5(3)
C52 C53 H53 119.8
C54 C53 H53 119.8
C53 C54 C55 120.8(3)
C53 C54 H54 119.6
C55 C54 H54 119.6
C54 C55 C56 118.8(3)
C54 C55 H55 120.6
C56 C55 H55 120.6
C57 C56 C55 120.0(2)
C57 C56 N8 117.0(2)
C55 C56 N8 123.0(3)
C52 C57 C56 120.9(3)
C52 C57 H57 119.5
C56 C57 H57 119.5
O13 C58 N8 123.2(3)
O13 C58 C59 120.4(2)
N8 C58 C59 116.3(2)
C64 C59 C60 119.3(2)
C64 C59 C58 123.0(2)
C60 C59 C58 117.7(2)
C59 C60 C61 122.3(2)
C59 C60 H60 118.8
C61 C60 H60 118.8
C62 C61 C60 117.2(2)
C62 C61 C65 122.6(2)
C60 C61 C65 120.1(2)
C61 C62 C63 121.4(2)
C61 C62 H62 119.3
C63 C62 H62 119.3
C64 C63 C62 120.3(2)
C64 C63 C69 122.2(2)
C62 C63 C69 117.5(2)
C63 C64 C59 119.4(2)
C63 C64 H64 120.3
C59 C64 H64 120.3
C67 C65 C66 109.2(3)
C67 C65 C68 108.3(4)
C66 C65 C68 108.3(3)
C67 C65 C61 109.0(3)
C66 C65 C61 111.6(2)
C68 C65 C61 110.4(3)
C65 C66 H66A 109.5
C65 C66 H66B 109.5
H66A C66 H66B 109.5
C65 C66 H66C 109.5
H66A C66 H66C 109.5
H66B C66 H66C 109.5
C65 C67 H67A 109.5
C65 C67 H67B 109.5
H67A C67 H67B 109.5
C65 C67 H67C 109.5
H67A C67 H67C 109.5
H67B C67 H67C 109.5
C65 C68 H68A 109.5
C65 C68 H68B 109.5
H68A C68 H68B 109.5
C65 C68 H68C 109.5
H68A C68 H68C 109.5
H68B C68 H68C 109.5
O14 C69 N9 124.4(2)
O14 C69 C63 120.9(2)
N9 C69 C63 114.7(2)
C75 C70 C71 120.2(3)
C75 C70 N9 117.1(3)
C71 C70 N9 122.7(3)
C70 C71 C72 118.4(3)
C70 C71 H71 120.8
C72 C71 H71 120.8
C73 C72 C71 121.6(3)
C73 C72 H72 119.2
C71 C72 H72 119.2
C72 C73 C74 119.3(3)
C72 C73 H73 120.4
C74 C73 H73 120.4
C73 C74 C75 119.8(3)
C73 C74 C76 121.5(3)
C75 C74 C76 118.7(4)
C70 C75 C74 120.7(3)
C70 C75 H75 119.7
C74 C75 H75 119.7
N6 C76 C74 114.5(4)
N6 C76 H76A 108.6
C74 C76 H76A 108.6
N6 C76 H76B 108.6
C74 C76 H76B 108.6
H76A C76 H76B 107.6

loop_
_geom_bond_atom_site_label_1
_geom_bond_atom_site_label_2
_geom_bond_distance
Na1 O2 2.367(2)
Na1 O4 2.397(2)
Na1 O8 2.440(3)
Na1 O3 2.504(2)
Na1 O7 2.518(3)
Na1 O1' 2.611(8)
Na1 O1 2.815(3)
Na1 N5 2.842(3)
N1 C38 1.454(4)
N1 C1 1.462(4)
N1 C12 1.463(4)
N2 C13 1.465(4)
N2 C7 1.466(4)
N2 C6 1.479(4)
N3 C20 1.360(4)
N3 C18 1.413(3)
N3 H3 0.81(4)
N4 C31 1.354(4)
N4 C32 1.424(4)
N4 H4 0.77(4)
N5 O7 1.134(4)
N5 O8 1.272(4)
O1 C3 1.378(5)
O1 C2 1.440(5)
O1' C3 1.255(9)
O1' C2 1.606(9)
O2 C4 1.422(4)
O2 C5 1.426(4)
O3 C8 1.402(4)
O3 C9 1.444(3)
O4 C10 1.420(4)
O4 C11 1.427(4)
O5 C20 1.218(4)
O6 C31 1.228(3)
C1 C2 1.447(6)
C1 H1A 0.9900
C1 H1B 0.9900
C2 H2A 0.9900
C2 H2B 0.9900
C3 C4 1.422(5)
C3 H3A 0.9900
C3 H3B 0.9900
C4 H4A 0.9900
C4 H4B 0.9900
C5 C6 1.500(5)
C5 H5A 0.9900
C5 H5B 0.9900
C6 H6A 0.9900
C6 H6B 0.9900
C7 C8 1.514(4)
C7 H7A 0.9900
C7 H7B 0.9900
C8 H8A 0.9900
C8 H8B 0.9900
C9 C10 1.494(4)
C9 H9A 0.9900
C9 H9B 0.9900
C10 H10A 0.9900
C10 H10B 0.9900
C11 C12 1.516(4)
C11 H11A 0.9900
C11 H11B 0.9900
C12 H12A 0.9900
C12 H12B 0.9900
C13 C14 1.509(5)
C13 H13A 0.9900
C13 H13B 0.9900
C14 C15 1.384(5)
C14 C19 1.402(4)
C15 C16 1.387(5)
C15 H15 0.9500
C16 C17 1.390(4)
C16 H16 0.9500
C17 C18 1.396(5)
C17 H17 0.9500
C18 C19 1.392(4)
C19 H19 0.9500
C20 C21 1.503(4)
C21 C22 1.384(4)
C21 C26 1.391(4)
C22 C23 1.394(4)
C22 H22 0.9500
C23 C24 1.399(4)
C23 C27 1.535(4)
C24 C25 1.393(4)
C24 H24 0.9500
C25 C26 1.395(4)
C25 C31 1.504(4)
C26 H26 0.9500
C27 C30 1.516(6)
C27 C29 1.517(4)
C27 C28 1.540(5)
C28 H28A 0.9800
C28 H28B 0.9800
C28 H28C 0.9800
C29 H29A 0.9800
C29 H29B 0.9800
C29 H29C 0.9800
C30 H30A 0.9800
C30 H30B 0.9800
C30 H30C 0.9800
C32 C37 1.390(4)
C32 C33 1.392(4)
C33 C34 1.388(4)
C33 H33 0.9500
C34 C35 1.382(5)
C34 H34 0.9500
C35 C36 1.390(4)
C35 H35 0.9500
C36 C37 1.393(4)
C36 C38 1.504(4)
C37 H37 0.9500
C38 H38A 0.9900
C38 H38B 0.9900
Na2 O9 2.380(3)
Na2 O11 2.441(3)
Na2 O10 2.505(3)
Na2 O15 2.543(3)
Na2 N10' 2.61(2)
Na2 O12 2.629(3)
Na2 O16 2.743(6)
Na2 N7 2.916(3)
N6 C39 1.436(6)
N6 C50 1.461(5)
N6 C76 1.463(7)
N6 C39' 1.692(10)
N7 C44 1.466(4)
N7 C51 1.483(4)
N7 C45 1.485(4)
N8 C58 1.358(4)
N8 C56 1.416(3)
N8 H8 0.81(3)
N9 C69 1.352(4)
N9 C70 1.430(3)
N9 H9 0.91(4)
N10 O15 1.205(15)
N10 O16 1.242(12)
N10' O15 0.933(11)
N10' O16' 1.30(3)
O9 C40 1.413(5)
O9 C41 1.437(4)
O10 C43 1.411(4)
O10 C42 1.437(4)
O11 C46 1.410(5)
O11 C47 1.422(4)
O12 C48 1.396(4)
O12 C49 1.438(6)
O13 C58 1.220(4)
O14 C69 1.221(3)
C39 C40 1.470(7)
C39 H39A 0.9900
C39 H39B 0.9900
C39' C40 1.203(10)
C40 H40A 0.9900
C40 H40B 0.9900
C41 C42 1.476(6)
C41 H41A 0.9900
C41 H41B 0.9900
C42 H42A 0.9900
C42 H42B 0.9900
C43 C44 1.490(5)
C43 H43A 0.9900
C43 H43B 0.9900
C44 H44A 0.9900
C44 H44B 0.9900
C45 C46 1.510(5)
C45 H45A 0.9900
C45 H45B 0.9900
C46 H46A 0.9900
C46 H46B 0.9900
C47 C48 1.439(5)
C47 H47A 0.9900
C47 H47B 0.9900
C48 H48A 0.9900
C48 H48B 0.9900
C49 C50 1.477(8)
C49 H49A 0.9900
C49 H49B 0.9900
C50 H50A 0.9900
C50 H50B 0.9900
C51 C52 1.511(4)
C51 H51A 0.9900
C51 H51B 0.9900
C52 C53 1.385(5)
C52 C57 1.391(4)
C53 C54 1.389(5)
C53 H53 0.9500
C54 C55 1.395(4)
C54 H54 0.9500
C55 C56 1.395(4)
C55 H55 0.9500
C56 C57 1.394(4)
C57 H57 0.9500
C58 C59 1.502(4)
C59 C64 1.391(4)
C59 C60 1.393(4)
C60 C61 1.393(4)
C60 H60 0.9500
C61 C62 1.391(4)
C61 C65 1.535(4)
C62 C63 1.392(4)
C62 H62 0.9500
C63 C64 1.390(4)
C63 C69 1.505(4)
C64 H64 0.9500
C65 C67 1.522(6)
C65 C66 1.525(4)
C65 C68 1.530(5)
C66 H66A 0.9800
C66 H66B 0.9800
C66 H66C 0.9800
C67 H67A 0.9800
C67 H67B 0.9800
C67 H67C 0.9800
C68 H68A 0.9800
C68 H68B 0.9800
C68 H68C 0.9800
C70 C75 1.368(5)
C70 C71 1.381(4)
C71 C72 1.397(4)
C71 H71 0.9500
C72 C73 1.364(5)
C72 H72 0.9500
C73 C74 1.378(5)
C73 H73 0.9500
C74 C75 1.386(5)
C74 C76 1.520(6)
C75 H75 0.9500
C76 H76A 0.9900
C76 H76B 0.9900

loop_
_platon_squeeze_void_nr
_platon_squeeze_void_average_x
_platon_squeeze_void_average_y
_platon_squeeze_void_average_z
_platon_squeeze_void_volume
_platon_squeeze_void_count_electrons
1 -0.020 0.000 0.000 335.0 88.0
2 0.500 0.000 0.500 168.6 43.4
